data_7127046
loop_
_publ_author_name
'Sekine, Yoshihiro'
'Chen, Jian'
'Eguchi, Naoki'
'Miyasaka, Hitoshi'

_publ_section_title
;
 Fine tuning of intra-lattice electron transfers through site doping in
 tetraoxolene-bridged iron honeycomb layers.
;
_journal_issue 74
_journal_name_full 'Chemical communications (Cambridge, England)'
_journal_page_first 10867
_journal_page_last 10870
_journal_paper_doi 10.1039/d0cc03808c
_journal_volume 56
_journal_year 2020
_chemical_formula_moiety 'C18 Cl3.49 F2.51 Fe2 O12, 2(C12 H28 N), 2(C3 H6 O), O'
_chemical_formula_sum 'C48 H70 Cl3.49 F2.51 Fe2 N2 O15'
_chemical_formula_weight 1198.17
_space_group_crystal_system monoclinic
_space_group_IT_number 14
_space_group_name_Hall '-P 2ybc'
_space_group_name_H-M_alt 'P 1 21/c 1'
_atom_sites_solution_hydrogens geom
_audit_creation_date 2020-07-31
_audit_creation_method
;
Olex2 1.2
(compiled 2018.05.29 svn.r3508 for OlexSys, GUI svn.r5506)
;
_audit_update_record
;
2020-08-04 deposited with the CCDC.	2020-08-06 downloaded from the CCDC.
;
_cell_angle_alpha 90
_cell_angle_beta 107.210(4)
_cell_angle_gamma 90
_cell_formula_units_Z 4
_cell_length_a 19.6602(8)
_cell_length_b 22.2123(10)
_cell_length_c 14.2016(6)
_cell_measurement_reflns_used 19055
_cell_measurement_temperature 103(2)
_cell_measurement_theta_max 31.2680
_cell_measurement_theta_min 2.0940
_cell_volume 5924.1(5)
_computing_cell_refinement 'CrysAlisPro 1.171.39.46 (Rigaku OD, 2018)'
_computing_data_collection 'CrysAlisPro 1.171.39.46 (Rigaku OD, 2018)'
_computing_data_reduction 'CrysAlisPro 1.171.39.46 (Rigaku OD, 2018)'
_computing_molecular_graphics 'Olex2 (Dolomanov et al., 2009)'
_computing_publication_material 'Olex2 (Dolomanov et al., 2009)'
_computing_structure_refinement 'ShelXL (Sheldrick, 2015)'
_computing_structure_solution 'SHELXT 2014/5 (Sheldrick, 2014)'
_diffrn_ambient_temperature 103.15
_diffrn_detector 'CCD plate'
_diffrn_measured_fraction_theta_full 0.999
_diffrn_measured_fraction_theta_max 0.999
_diffrn_measurement_details
;
List of Runs (angles in degrees, time in seconds):

  # Type    Start    End  Width  t~exp~   \w     \q     \k     \f   Frames
#--------------------------------------------------------------------------
  1  \w   -110.00  70.00   0.50   10.00    --  -20.00  45.00   0.00  360
  2  \w   -110.00  70.00   0.50   10.00    --  -20.00  45.00  90.00  360
;
_diffrn_measurement_device 'abstract diffractometer'
_diffrn_measurement_device_type 'dtrek-CrysAlisPro-abstract goniometer imported rigaku-d*trek images'
_diffrn_measurement_method '\w scans'
_diffrn_orient_matrix_type 'CrysAlisPro convention (1999,Acta A55,543-557)'
_diffrn_orient_matrix_UB_11 -0.0282173000
_diffrn_orient_matrix_UB_12 0.0153442000
_diffrn_orient_matrix_UB_13 -0.0343966000
_diffrn_orient_matrix_UB_21 0.0250762000
_diffrn_orient_matrix_UB_22 0.0177252000
_diffrn_orient_matrix_UB_23 -0.0147493000
_diffrn_orient_matrix_UB_31 0.0005300000
_diffrn_orient_matrix_UB_32 -0.0216974000
_diffrn_orient_matrix_UB_33 -0.0364890000
_diffrn_radiation_monochromator graphite
_diffrn_radiation_probe x-ray
_diffrn_radiation_type MoK\a
_diffrn_radiation_wavelength 0.71073
_diffrn_reflns_av_R_equivalents 0.0327
_diffrn_reflns_av_unetI/netI 0.0270
_diffrn_reflns_Laue_measured_fraction_full 0.999
_diffrn_reflns_Laue_measured_fraction_max 0.999
_diffrn_reflns_limit_h_max 23
_diffrn_reflns_limit_h_min -23
_diffrn_reflns_limit_k_max 26
_diffrn_reflns_limit_k_min -21
_diffrn_reflns_limit_l_max 15
_diffrn_reflns_limit_l_min -17
_diffrn_reflns_number 41206
_diffrn_reflns_point_group_measured_fraction_full 0.999
_diffrn_reflns_point_group_measured_fraction_max 0.999
_diffrn_reflns_theta_full 25.242
_diffrn_reflns_theta_max 25.350
_diffrn_reflns_theta_min 1.818
_diffrn_source 'fine-focus sealed X-ray tube'
_diffrn_source_type 'Enhance (Mo) X-ray Source'
_exptl_absorpt_coefficient_mu 0.716
_exptl_absorpt_correction_T_max 1.00000
_exptl_absorpt_correction_T_min 0.91499
_exptl_absorpt_correction_type multi-scan
_exptl_absorpt_process_details
;
CrysAlisPro 1.171.39.46 (Rigaku Oxford Diffraction, 2018)
Empirical absorption correction using spherical harmonics,
 implemented in SCALE3 ABSPACK scaling algorithm.
;
_exptl_crystal_colour black
_exptl_crystal_colour_primary black
_exptl_crystal_density_diffrn 1.343
_exptl_crystal_description hexagonal
_exptl_crystal_F_000 2504
_exptl_crystal_size_max 0.188
_exptl_crystal_size_mid 0.182
_exptl_crystal_size_min 0.061
_refine_diff_density_max 1.099
_refine_diff_density_min -0.543
_refine_diff_density_rms 0.109
_refine_ls_extinction_method none
_refine_ls_goodness_of_fit_ref 1.016
_refine_ls_hydrogen_treatment constr
_refine_ls_matrix_type full
_refine_ls_number_parameters 733
_refine_ls_number_reflns 10838
_refine_ls_number_restraints 73
_refine_ls_restrained_S_all 1.016
_refine_ls_R_factor_all 0.1022
_refine_ls_R_factor_gt 0.0754
_refine_ls_shift/su_max 0.001
_refine_ls_shift/su_mean 0.000
_refine_ls_structure_factor_coef Fsqd
_refine_ls_weighting_details 'w=1/[\s^2^(Fo^2^)+(0.1574P)^2^+6.8083P] where P=(Fo^2^+2Fc^2^)/3'
_refine_ls_weighting_scheme calc
_refine_ls_wR_factor_gt 0.2266
_refine_ls_wR_factor_ref 0.2567
_reflns_Friedel_coverage 0.000
_reflns_number_gt 7500
_reflns_number_total 10838
_reflns_threshold_expression 'I > 2\s(I)'
_cod_data_source_file d0cc03808c2.cif
_cod_data_source_block F-042_CCDC-2014822_R1
_cod_depositor_comments 'Adding full bibliography for 7127029--7127048.cif.'
_cod_database_code 7127046
_shelx_shelxl_version_number 2018/3
_chemical_oxdiff_formula 'C48 H70 Cl5.66 F0.34 Fe2 N2 O15'
_shelx_space_group_comment
;
The symmetry employed for this shelxl refinement is uniquely defined
by the following loop, which should always be used as a source of
symmetry information in preference to the above space-group names.
They are only intended as comments.
;
_reflns_odcompleteness_completeness 90.81
_reflns_odcompleteness_iscentric 1
_reflns_odcompleteness_theta 31.21
_olex2_refinement_description
;
1. Fixed Uiso
 At 1.2 times of:
  All C(H,H) groups
 At 1.5 times of:
  All C(H,H,H) groups
2. Restrained distances
 Cl3-C8
 1.73 with sigma of 0.02
 C44-O13
 1.22 with sigma of 0.02
 Cl2-C6
 1.73 with sigma of 0.02
 Cl1-C3
 1.73 with sigma of 0.02
 C6-F2
 1.33 with sigma of 0.02
 C3-F1
 1.33 with sigma of 0.02
 C12-F4
 1.33 with sigma of 0.02
3. Rigid bond restraints
 C45, C44, O13, C43
 with sigma for 1-2 distances of 0.01 and sigma for 1-3 distances of 0.01
4. Uiso/Uaniso restraints and constraints
Uanis(O15) \\sim Ueq: with sigma of 0.04 and sigma for terminal atoms of 0.08
Uanis(O14) \\sim Ueq: with sigma of 0.025 and sigma for terminal atoms of 0.05
Uanis(C43) \\sim Ueq, Uanis(C44) \\sim Ueq, Uanis(C45) \\sim Ueq, Uanis(O13)
\\sim Ueq, Uanis(O16) \\sim Ueq, Uanis(C48) \\sim Ueq, Uanis(C46) \\sim Ueq,
Uanis(C47) \\sim Ueq: with sigma of 0.1 and sigma for terminal atoms of 0.2
5. Others
 Fixed Sof: Cl6(0.6117) Cl3(0.5317) Cl5(0.6117) Cl2(0.6017) Cl1(0.6017)
 Cl4(0.5317) O15(0.5) O14(0.5) F1(0.3983) F6(0.3883) F4(0.4683) F5(0.3883)
 F2(0.3983) F3(0.4683)
6.a Secondary CH2 refined with riding coordinates:
 C22(H22A,H22B), C25(H25A,H25B), C19(H19A,H19B), C28(H28A,H28B), C20(H20A,
 H20B), C29(H29A,H29B), C41(H41A,H41B), C26(H26A,H26B), C23(H23A,H23B),
 C40(H40A,H40B), C34(H34A,H34B), C31(H31A,H31B), C35(H35A,H35B), C37(H37A,H37B),
  C38(H38A,H38B), C32(H32A,H32B)
6.b Idealised Me refined as rotating group:
 C30(H30A,H30B,H30C), C21(H21A,H21B,H21C), C27(H27A,H27B,H27C), C24(H24A,H24B,
 H24C), C42(H42A,H42B,H42C), C36(H36A,H36B,H36C), C33(H33A,H33B,H33C), C48(H48A,
 H48B,H48C), C47(H47A,H47B,H47C), C39(H39A,H39B,H39C), C43(H43A,H43B,H43C),
 C45(H45A,H45B,H45C)
;
_olex2_submission_special_instructions 'No special instructions were received'
_oxdiff_exptl_absorpt_empirical_details
;
Empirical correction (ABSPACK) includes:
- Absorption correction using spherical harmonics
- Frame scaling
- Detector area scaling
;
_oxdiff_exptl_absorpt_empirical_full_max 1.600
_oxdiff_exptl_absorpt_empirical_full_min 0.631

loop_
_space_group_symop_operation_xyz
'x, y, z'
'-x, y+1/2, -z+1/2'
'-x, -y, -z'
'x, -y-1/2, z-1/2'

loop_
_atom_site_label
_atom_site_type_symbol
_atom_site_fract_x
_atom_site_fract_y
_atom_site_fract_z
_atom_site_U_iso_or_equiv
_atom_site_adp_type
_atom_site_occupancy
_atom_site_site_symmetry_order
_atom_site_calc_flag
_atom_site_refinement_flags_posn
_atom_site_refinement_flags_adp
_atom_site_refinement_flags_occupancy
_atom_site_disorder_assembly
_atom_site_disorder_group
Fe2 Fe 0.77848(3) 0.32266(3) 0.59817(4) 0.0402(2) Uani 1 1 d . . . . .
Fe1 Fe 0.76234(3) 0.67866(3) 0.59976(4) 0.0418(2) Uani 1 1 d . . . . .
Cl6 Cl 0.9214(4) 0.3177(3) 0.9575(4) 0.0530(9) Uani 0.6117 1 d . . P A 2
Cl3 Cl 0.6169(4) 0.4975(3) 0.6303(6) 0.0490(9) Uani 0.5317 1 d D . P B 2
Cl5 Cl 0.6371(3) 0.1818(3) 0.7422(4) 0.0611(10) Uani 0.6117 1 d . . P C 2
Cl2 Cl 0.6211(3) 0.6833(3) 0.2448(5) 0.0646(13) Uani 0.6017 1 d D . P D 2
Cl1 Cl 0.8979(2) 0.8249(3) 0.4567(4) 0.0581(9) Uani 0.6017 1 d D . P E 2
Cl4 Cl 0.9113(3) 0.5101(3) 0.5316(4) 0.0531(9) Uani 0.5317 1 d . . P F 2
O12 O 0.83880(14) 0.32069(12) 0.7390(2) 0.0407(6) Uani 1 1 d . . . . .
O6 O 0.70023(15) 0.68284(13) 0.4603(2) 0.0444(7) Uani 1 1 d . . . . .
O9 O 0.72164(14) 0.26606(13) 0.65215(19) 0.0444(7) Uani 1 1 d . . . . .
O11 O 0.83735(14) 0.23288(13) 1.04449(19) 0.0423(6) Uani 1 1 d . . . . .
O4 O 0.81984(15) 0.82270(12) 0.2416(2) 0.0432(7) Uani 1 1 d . . . . .
O5 O 0.70117(14) 0.60396(13) 0.6117(2) 0.0453(7) Uani 1 1 d . . . . .
O2 O 0.81790(14) 0.73816(13) 0.54793(19) 0.0430(7) Uani 1 1 d . . . . .
O3 O 0.70352(15) 0.76659(14) 0.1545(2) 0.0468(7) Uani 1 1 d . . . . .
O10 O 0.71738(15) 0.18150(13) 0.9576(2) 0.0437(7) Uani 1 1 d . . . . .
O7 O 0.83413(14) 0.39793(13) 0.5759(2) 0.0459(7) Uani 1 1 d . . . . .
O1 O 0.71193(15) 0.39339(13) 0.6130(2) 0.0452(7) Uani 1 1 d . . . . .
O8 O 0.82331(14) 0.60835(13) 0.5732(2) 0.0450(7) Uani 1 1 d . . . . .
N1 N 0.49208(18) 0.7977(2) -0.0014(3) 0.0551(10) Uani 1 1 d . . . . .
C2 C 0.7930(2) 0.74755(18) 0.4537(3) 0.0392(9) Uani 1 1 d . . . . .
C18 C 0.8135(2) 0.28812(18) 0.7960(3) 0.0380(9) Uani 1 1 d . . . . .
C13 C 0.7457(2) 0.25715(19) 0.7459(3) 0.0397(9) Uani 1 1 d . . . . .
C17 C 0.8442(2) 0.27970(19) 0.8962(3) 0.0409(9) Uani 1 1 d . . . . .
C1 C 0.7263(2) 0.71552(19) 0.4039(3) 0.0411(9) Uani 1 1 d . . . . .
C4 C 0.7939(2) 0.79110(18) 0.2982(3) 0.0390(9) Uani 1 1 d . . . . .
C5 C 0.7275(2) 0.75901(19) 0.2487(3) 0.0401(9) Uani 1 1 d . . . . .
C15 C 0.7441(2) 0.21351(19) 0.9005(3) 0.0405(9) Uani 1 1 d . . . . .
C9 C 0.7334(2) 0.4457(2) 0.6024(3) 0.0417(9) Uani 1 1 d . . . . .
C16 C 0.8123(2) 0.24364(18) 0.9508(3) 0.0396(9) Uani 1 1 d . . . . .
C7 C 0.7277(2) 0.5536(2) 0.6011(3) 0.0425(9) Uani 1 1 d . . . . .
C14 C 0.7135(2) 0.2213(2) 0.8008(3) 0.0435(10) Uani 1 1 d . . . . .
C6 C 0.6960(2) 0.7227(2) 0.3040(3) 0.0435(10) Uani 1 1 d D . . . .
C3 C 0.8234(2) 0.78452(19) 0.4002(3) 0.0415(9) Uani 1 1 d D . . . .
C10 C 0.8057(2) 0.4481(2) 0.5811(3) 0.0433(10) Uani 1 1 d . . . . .
N2 N 0.9488(2) 0.6480(2) 0.2790(3) 0.0732(13) Uani 1 1 d . . . . .
C11 C 0.8000(2) 0.5565(2) 0.5793(3) 0.0416(9) Uani 1 1 d . . . . .
C12 C 0.8334(2) 0.50365(19) 0.5677(3) 0.0456(10) Uani 1 1 d D . . . .
C22 C 0.4280(2) 0.7593(2) -0.0029(4) 0.0623(13) Uani 1 1 d . . . . .
H22A H 0.387644 0.786448 -0.004854 0.075 Uiso 1 1 calc R . . . .
H22B H 0.414645 0.735554 -0.064598 0.075 Uiso 1 1 calc R . . . .
C25 C 0.5563(2) 0.7583(2) 0.0014(4) 0.0635(13) Uani 1 1 d . . . . .
H25A H 0.596893 0.784929 0.002489 0.076 Uiso 1 1 calc R . . . .
H25B H 0.569402 0.735254 0.063869 0.076 Uiso 1 1 calc R . . . .
C8 C 0.6983(2) 0.49851(18) 0.6088(3) 0.0447(10) Uani 1 1 d D . . . .
C19 C 0.5151(3) 0.8373(2) 0.0897(4) 0.0620(13) Uani 1 1 d . . . . .
H19A H 0.558716 0.859330 0.088997 0.074 Uiso 1 1 calc R . . . .
H19B H 0.527507 0.811130 0.148727 0.074 Uiso 1 1 calc R . . . .
C28 C 0.4705(3) 0.8364(2) -0.0942(4) 0.0606(13) Uani 1 1 d . . . . .
H28A H 0.459778 0.809363 -0.152227 0.073 Uiso 1 1 calc R . . . .
H28B H 0.425993 0.857892 -0.096245 0.073 Uiso 1 1 calc R . . . .
C20 C 0.4597(3) 0.8830(3) 0.0996(4) 0.0684(14) Uani 1 1 d . . . . .
H20A H 0.413746 0.862467 0.092450 0.082 Uiso 1 1 calc R . . . .
H20B H 0.452249 0.913704 0.046982 0.082 Uiso 1 1 calc R . . . .
C29 C 0.5248(3) 0.8820(2) -0.1037(4) 0.0638(13) Uani 1 1 d . . . . .
H29A H 0.571952 0.862578 -0.091293 0.077 Uiso 1 1 calc R . . . .
H29B H 0.529031 0.914494 -0.054482 0.077 Uiso 1 1 calc R . . . .
C30 C 0.5012(4) 0.9084(3) -0.2076(5) 0.097(2) Uani 1 1 d . . . . .
H30A H 0.492537 0.875700 -0.256007 0.145 Uiso 1 1 calc GR . . . .
H30B H 0.538513 0.934946 -0.216804 0.145 Uiso 1 1 calc GR . . . .
H30C H 0.457220 0.931544 -0.216732 0.145 Uiso 1 1 calc GR . . . .
C41 C 1.0051(3) 0.7537(3) 0.2732(5) 0.0843(19) Uani 1 1 d . . . . .
H41A H 1.023265 0.745632 0.216463 0.101 Uiso 1 1 calc R . . . .
H41B H 1.042594 0.741866 0.333949 0.101 Uiso 1 1 calc R . . . .
C26 C 0.5457(3) 0.7143(3) -0.0835(5) 0.089(2) Uani 1 1 d . . . . .
H26A H 0.543331 0.736304 -0.145052 0.106 Uiso 1 1 calc R . . . .
H26B H 0.500586 0.691918 -0.093502 0.106 Uiso 1 1 calc R . . . .
C21 C 0.4857(4) 0.9133(3) 0.2008(5) 0.102(2) Uani 1 1 d . . . . .
H21A H 0.452716 0.945642 0.204777 0.154 Uiso 1 1 calc GR . . . .
H21B H 0.533261 0.930179 0.210039 0.154 Uiso 1 1 calc GR . . . .
H21C H 0.487666 0.883488 0.252438 0.154 Uiso 1 1 calc GR . . . .
C23 C 0.4374(3) 0.7170(3) 0.0817(5) 0.0876(19) Uani 1 1 d . . . . .
H23A H 0.439846 0.739878 0.142415 0.105 Uiso 1 1 calc R . . . .
H23B H 0.482393 0.694262 0.092640 0.105 Uiso 1 1 calc R . . . .
C40 C 0.9396(3) 0.7158(3) 0.2634(5) 0.0869(19) Uani 1 1 d . . . . .
H40A H 0.906602 0.722506 0.196595 0.104 Uiso 1 1 calc R . . . .
H40B H 0.915899 0.731305 0.311010 0.104 Uiso 1 1 calc R . . . .
C34 C 0.9969(4) 0.6338(3) 0.3810(4) 0.091(2) Uani 1 1 d . . . . .
H34A H 0.995926 0.589682 0.389963 0.109 Uiso 1 1 calc R . . . .
H34B H 1.046023 0.644570 0.382353 0.109 Uiso 1 1 calc R . . . .
C27 C 0.6087(3) 0.6704(3) -0.0586(6) 0.094(2) Uani 1 1 d . . . . .
H27A H 0.610939 0.650069 -0.118885 0.142 Uiso 1 1 calc GR . . . .
H27B H 0.602374 0.640389 -0.011304 0.142 Uiso 1 1 calc GR . . . .
H27C H 0.653019 0.692634 -0.029748 0.142 Uiso 1 1 calc GR . . . .
C31 C 0.8787(4) 0.6204(3) 0.2671(6) 0.100(2) Uani 1 1 d . . . . .
H31A H 0.856912 0.641055 0.312805 0.120 Uiso 1 1 calc R . . . .
H31B H 0.886740 0.577988 0.289112 0.120 Uiso 1 1 calc R . . . .
C24 C 0.3745(3) 0.6736(3) 0.0584(6) 0.094(2) Uani 1 1 d . . . . .
H24A H 0.377686 0.645833 0.006217 0.141 Uiso 1 1 calc GR . . . .
H24B H 0.329960 0.696401 0.036262 0.141 Uiso 1 1 calc GR . . . .
H24C H 0.375557 0.650661 0.117743 0.141 Uiso 1 1 calc GR . . . .
C35 C 0.9834(4) 0.6618(4) 0.4669(5) 0.099(2) Uani 1 1 d . . . . .
H35A H 0.934485 0.651616 0.467440 0.119 Uiso 1 1 calc R . . . .
H35B H 0.986230 0.706076 0.461248 0.119 Uiso 1 1 calc R . . . .
C37 C 0.9838(4) 0.6242(4) 0.2047(5) 0.102(2) Uani 1 1 d . . . . .
H37A H 0.955538 0.637426 0.138035 0.123 Uiso 1 1 calc R . . . .
H37B H 1.031736 0.642433 0.218626 0.123 Uiso 1 1 calc R . . . .
C38 C 0.9914(5) 0.5567(3) 0.2041(6) 0.113(3) Uani 1 1 d . . . . .
H38A H 0.943836 0.537852 0.190553 0.136 Uiso 1 1 calc R . . . .
H38B H 1.020905 0.542966 0.269818 0.136 Uiso 1 1 calc R . . . .
C42 C 0.9905(4) 0.8209(4) 0.2774(6) 0.113(3) Uani 1 1 d . . . . .
H42A H 0.961783 0.834777 0.212286 0.170 Uiso 1 1 calc GR . . . .
H42B H 1.035801 0.842882 0.296983 0.170 Uiso 1 1 calc GR . . . .
H42C H 0.964703 0.828310 0.325648 0.170 Uiso 1 1 calc GR . . . .
C36 C 1.0344(5) 0.6423(4) 0.5613(5) 0.139(4) Uani 1 1 d . . . . .
H36A H 1.083095 0.650803 0.560350 0.208 Uiso 1 1 calc GR . . . .
H36B H 1.029083 0.598922 0.570042 0.208 Uiso 1 1 calc GR . . . .
H36C H 1.024759 0.664110 0.615917 0.208 Uiso 1 1 calc GR . . . .
C33 C 0.7550(4) 0.5975(4) 0.1652(9) 0.153(4) Uani 1 1 d . . . . .
H33A H 0.726720 0.589924 0.096852 0.230 Uiso 1 1 calc GR . . . .
H33B H 0.730682 0.627227 0.194739 0.230 Uiso 1 1 calc GR . . . .
H33C H 0.760687 0.559848 0.202786 0.230 Uiso 1 1 calc GR . . . .
C32 C 0.8255(4) 0.6206(4) 0.1671(7) 0.131(3) Uani 1 1 d . . . . .
H32A H 0.820012 0.662327 0.141466 0.157 Uiso 1 1 calc R . . . .
H32B H 0.844132 0.595887 0.122208 0.157 Uiso 1 1 calc R . . . .
C48 C 0.8061(6) 0.3741(4) 0.1564(9) 0.158(4) Uani 1 1 d . U . . .
H48A H 0.819070 0.338649 0.198979 0.237 Uiso 1 1 calc GR . . . .
H48B H 0.834463 0.374892 0.110045 0.237 Uiso 1 1 calc GR . . . .
H48C H 0.755413 0.372269 0.119547 0.237 Uiso 1 1 calc GR . . . .
C47 C 0.7809(9) 0.4333(6) 0.2989(10) 0.221(7) Uani 1 1 d . U . . .
H47A H 0.729203 0.429676 0.270002 0.331 Uiso 1 1 calc GR . . . .
H47B H 0.792303 0.473101 0.329353 0.331 Uiso 1 1 calc GR . . . .
H47C H 0.797878 0.402069 0.348991 0.331 Uiso 1 1 calc GR . . . .
C46 C 0.8193(6) 0.4254(5) 0.2132(12) 0.174(5) Uani 1 1 d . U . . .
O16 O 0.8531(6) 0.4667(4) 0.1926(12) 0.302(7) Uani 1 1 d . U . . .
C39 C 1.0265(8) 0.5362(6) 0.1246(9) 0.222(7) Uani 1 1 d . . . . .
H39A H 0.999807 0.552936 0.060464 0.334 Uiso 1 1 calc GR . . . .
H39B H 1.026098 0.492177 0.120817 0.334 Uiso 1 1 calc GR . . . .
H39C H 1.075787 0.550701 0.142487 0.334 Uiso 1 1 calc GR . . . .
O15 O 0.4852(9) 0.5763(17) -0.0186(17) 0.285(14) Uani 0.5 1 d . U P G 3
O14 O 0.445(2) 0.4998(10) -0.0710(17) 0.290(14) Uani 0.5 1 d . U P H -3
F1 F 0.8885(9) 0.8083(8) 0.4475(15) 0.085(7) Uani 0.3983 1 d D . P E -2
F6 F 0.9087(12) 0.3042(10) 0.9387(15) 0.060(5) Uani 0.3883 1 d . . P A -2
F4 F 0.8990(7) 0.5031(6) 0.5559(10) 0.062(3) Uani 0.4683 1 d D . P F -2
F5 F 0.6489(11) 0.2000(8) 0.7576(14) 0.061(4) Uani 0.3883 1 d . . P C -2
F2 F 0.6308(10) 0.6988(10) 0.2618(17) 0.073(6) Uani 0.3983 1 d D . P D -2
F3 F 0.6349(8) 0.4938(8) 0.6289(17) 0.062(5) Uani 0.4683 1 d . . P B -2
C43 C 0.7540(6) 0.5572(4) -0.1223(7) 0.152(4) Uani 1 1 d . U . . .
H43A H 0.797560 0.551635 -0.141436 0.229 Uiso 1 1 calc GR . . . .
H43B H 0.764128 0.582798 -0.063652 0.229 Uiso 1 1 calc GR . . . .
H43C H 0.717521 0.576319 -0.176535 0.229 Uiso 1 1 calc GR . . . .
C45 C 0.7624(6) 0.4417(4) -0.1200(7) 0.141(3) Uani 1 1 d . U . . .
H45A H 0.729333 0.419745 -0.174483 0.212 Uiso 1 1 calc GR . . . .
H45B H 0.774902 0.416398 -0.060740 0.212 Uiso 1 1 calc GR . . . .
H45C H 0.805554 0.451757 -0.137609 0.212 Uiso 1 1 calc GR . . . .
C44 C 0.7279(8) 0.4979(4) -0.1003(10) 0.176(6) Uani 1 1 d D U . . .
O13 O 0.6679(7) 0.4972(4) -0.0814(12) 0.264(6) Uani 1 1 d D U . . .

loop_
_atom_site_aniso_label
_atom_site_aniso_U_11
_atom_site_aniso_U_22
_atom_site_aniso_U_33
_atom_site_aniso_U_23
_atom_site_aniso_U_13
_atom_site_aniso_U_12
Fe2 0.0361(3) 0.0530(4) 0.0319(4) -0.0004(2) 0.0105(3) -0.0004(2)
Fe1 0.0381(4) 0.0539(4) 0.0317(4) 0.0003(2) 0.0075(3) 0.0032(2)
Cl6 0.0438(18) 0.073(2) 0.0370(18) 0.0008(15) 0.0047(14) -0.0198(14)
Cl3 0.036(3) 0.0493(17) 0.069(2) -0.0042(12) 0.0264(19) -0.0014(15)
Cl5 0.0474(18) 0.092(3) 0.0358(17) 0.0017(16) 0.0006(13) -0.0333(17)
Cl2 0.0517(15) 0.098(3) 0.037(2) 0.005(2) 0.0019(12) -0.0234(18)
Cl1 0.0566(14) 0.074(3) 0.0374(15) -0.0048(16) 0.0043(10) -0.0122(14)
Cl4 0.0435(15) 0.0559(17) 0.067(3) 0.0106(16) 0.0271(15) 0.0043(12)
O12 0.0362(14) 0.0529(16) 0.0331(15) -0.0014(12) 0.0103(12) -0.0057(12)
O6 0.0390(15) 0.0604(18) 0.0306(15) 0.0004(12) 0.0053(12) -0.0056(13)
O9 0.0401(15) 0.0616(17) 0.0293(15) -0.0017(12) 0.0070(12) -0.0116(13)
O11 0.0378(14) 0.0589(17) 0.0270(14) -0.0007(12) 0.0047(11) -0.0058(13)
O4 0.0402(15) 0.0539(17) 0.0334(15) -0.0019(12) 0.0077(12) -0.0083(12)
O5 0.0377(15) 0.0546(17) 0.0450(17) 0.0013(13) 0.0143(13) 0.0050(13)
O2 0.0383(15) 0.0582(17) 0.0292(15) -0.0017(12) 0.0049(12) -0.0022(13)
O3 0.0407(15) 0.0658(19) 0.0306(15) 0.0001(13) 0.0055(12) -0.0110(14)
O10 0.0380(15) 0.0589(18) 0.0340(16) 0.0013(12) 0.0104(12) -0.0115(13)
O7 0.0384(15) 0.0525(17) 0.0506(18) 0.0038(13) 0.0190(13) 0.0034(13)
O1 0.0391(15) 0.0556(18) 0.0444(17) -0.0041(13) 0.0180(13) -0.0012(13)
O8 0.0391(15) 0.0517(17) 0.0459(17) -0.0012(13) 0.0153(13) 0.0007(13)
N1 0.0362(19) 0.066(3) 0.058(3) 0.0000(18) 0.0054(17) -0.0008(17)
C2 0.0339(19) 0.049(2) 0.032(2) -0.0051(17) 0.0049(16) 0.0027(17)
C18 0.0340(19) 0.049(2) 0.032(2) -0.0054(17) 0.0113(16) -0.0023(17)
C13 0.036(2) 0.052(2) 0.028(2) -0.0061(17) 0.0060(16) -0.0037(17)
C17 0.030(2) 0.054(2) 0.035(2) -0.0057(18) 0.0047(17) -0.0068(18)
C1 0.036(2) 0.053(2) 0.034(2) -0.0038(17) 0.0097(17) -0.0001(18)
C4 0.035(2) 0.047(2) 0.034(2) -0.0066(17) 0.0083(17) -0.0002(17)
C5 0.036(2) 0.052(2) 0.029(2) -0.0021(17) 0.0044(16) -0.0023(17)
C15 0.035(2) 0.050(2) 0.036(2) -0.0039(17) 0.0097(17) -0.0037(17)
C9 0.035(2) 0.057(3) 0.035(2) -0.0021(18) 0.0126(17) -0.0035(18)
C16 0.034(2) 0.051(2) 0.032(2) -0.0070(17) 0.0062(16) -0.0034(17)
C7 0.037(2) 0.055(3) 0.035(2) -0.0007(18) 0.0092(17) 0.0021(19)
C14 0.033(2) 0.063(3) 0.031(2) -0.0031(18) 0.0047(17) -0.0121(19)
C6 0.033(2) 0.059(3) 0.035(2) -0.0043(18) 0.0038(17) -0.0105(19)
C3 0.0310(19) 0.052(2) 0.036(2) -0.0082(18) 0.0014(17) -0.0068(18)
C10 0.038(2) 0.057(3) 0.036(2) -0.0020(18) 0.0131(17) 0.0030(19)
N2 0.051(2) 0.099(4) 0.064(3) 0.002(3) 0.010(2) 0.017(2)
C11 0.035(2) 0.056(3) 0.033(2) -0.0012(18) 0.0082(16) -0.0016(18)
C12 0.030(2) 0.059(3) 0.052(3) -0.0017(19) 0.0186(19) 0.0011(18)
C22 0.034(2) 0.071(3) 0.074(3) -0.005(3) 0.004(2) -0.005(2)
C25 0.034(2) 0.070(3) 0.079(4) 0.015(3) 0.005(2) 0.005(2)
C8 0.033(2) 0.060(3) 0.043(2) -0.0054(19) 0.0147(18) 0.0001(18)
C19 0.056(3) 0.072(3) 0.050(3) -0.001(2) 0.003(2) -0.020(2)
C28 0.053(3) 0.072(3) 0.050(3) 0.001(2) 0.006(2) 0.020(2)
C20 0.069(3) 0.079(4) 0.060(3) -0.007(3) 0.025(3) -0.016(3)
C29 0.068(3) 0.062(3) 0.066(3) 0.009(2) 0.026(3) 0.015(3)
C30 0.136(6) 0.091(4) 0.073(4) 0.019(3) 0.046(4) 0.034(4)
C41 0.060(3) 0.117(6) 0.070(4) -0.006(4) 0.011(3) 0.001(3)
C26 0.058(3) 0.082(4) 0.112(5) -0.005(4) 0.004(3) 0.026(3)
C21 0.137(6) 0.094(5) 0.082(5) -0.024(4) 0.042(5) -0.044(4)
C23 0.056(3) 0.087(4) 0.112(5) 0.005(4) 0.014(3) -0.022(3)
C40 0.063(4) 0.123(5) 0.072(4) 0.012(4) 0.015(3) 0.024(4)
C34 0.087(4) 0.116(5) 0.064(4) 0.001(4) 0.012(3) 0.032(4)
C27 0.049(3) 0.066(4) 0.162(7) -0.004(4) 0.022(4) 0.011(3)
C31 0.095(5) 0.080(4) 0.123(6) 0.008(4) 0.027(5) -0.002(4)
C24 0.051(3) 0.073(4) 0.154(7) 0.007(4) 0.023(4) -0.013(3)
C35 0.124(6) 0.115(5) 0.061(4) 0.003(4) 0.029(4) 0.015(5)
C37 0.086(5) 0.143(7) 0.078(5) -0.019(4) 0.024(4) 0.014(4)
C38 0.118(6) 0.098(5) 0.117(6) -0.029(5) 0.025(5) 0.003(5)
C42 0.090(5) 0.133(7) 0.120(7) -0.005(5) 0.036(5) -0.018(5)
C36 0.190(10) 0.159(8) 0.055(4) -0.008(5) 0.019(5) -0.024(7)
C33 0.081(5) 0.110(6) 0.240(12) -0.012(7) 0.001(6) -0.020(5)
C32 0.083(5) 0.108(6) 0.159(8) 0.017(5) -0.032(5) -0.017(4)
C48 0.179(10) 0.106(7) 0.193(11) -0.003(7) 0.062(9) -0.036(7)
C47 0.32(2) 0.169(11) 0.197(14) 0.006(10) 0.119(14) -0.063(13)
C46 0.127(8) 0.091(7) 0.281(17) 0.050(9) 0.026(9) -0.016(6)
O16 0.260(11) 0.123(6) 0.61(2) -0.035(10) 0.260(14) -0.054(7)
C39 0.286(17) 0.230(13) 0.185(12) -0.107(11) 0.122(12) 0.017(13)
O15 0.149(14) 0.46(4) 0.30(3) -0.08(3) 0.148(16) -0.043(19)
O14 0.52(4) 0.24(2) 0.182(18) -0.013(14) 0.22(2) -0.08(2)
F1 0.138(13) 0.067(10) 0.043(7) -0.010(6) 0.016(7) -0.020(7)
F6 0.046(11) 0.084(12) 0.047(9) 0.001(7) 0.011(7) -0.009(7)
F4 0.068(7) 0.060(6) 0.072(7) 0.017(4) 0.040(4) 0.015(4)
F5 0.045(8) 0.090(11) 0.040(7) -0.002(6) 0.000(6) -0.034(6)
F2 0.079(11) 0.102(12) 0.043(9) -0.008(7) 0.026(8) -0.028(7)
F3 0.031(8) 0.073(6) 0.087(7) -0.015(4) 0.026(6) -0.001(5)
C43 0.215(11) 0.101(6) 0.135(8) -0.025(5) 0.041(8) -0.045(6)
C45 0.185(10) 0.109(6) 0.133(8) 0.009(6) 0.051(7) 0.004(6)
C44 0.264(16) 0.130(7) 0.201(14) -0.011(7) 0.168(14) -0.022(8)
O13 0.267(13) 0.223(11) 0.387(18) -0.049(8) 0.227(14) -0.038(7)

loop_
_atom_type_symbol
_atom_type_description
_atom_type_scat_dispersion_real
_atom_type_scat_dispersion_imag
_atom_type_scat_source
C C 0.0033 0.0016 'International Tables Vol C Tables 4.2.6.8 and 6.1.1.4'
H H 0.0000 0.0000 'International Tables Vol C Tables 4.2.6.8 and 6.1.1.4'
Cl Cl 0.1484 0.1585 'International Tables Vol C Tables 4.2.6.8 and 6.1.1.4'
F F 0.0171 0.0103 'International Tables Vol C Tables 4.2.6.8 and 6.1.1.4'
Fe Fe 0.3463 0.8444 'International Tables Vol C Tables 4.2.6.8 and 6.1.1.4'
N N 0.0061 0.0033 'International Tables Vol C Tables 4.2.6.8 and 6.1.1.4'
O O 0.0106 0.0060 'International Tables Vol C Tables 4.2.6.8 and 6.1.1.4'

loop_
_geom_angle_atom_site_label_1
_geom_angle_atom_site_label_2
_geom_angle_atom_site_label_3
_geom_angle
_geom_angle_site_symmetry_1
_geom_angle_site_symmetry_3
_geom_angle_publ_flag
O12 Fe2 O10 176.08(12) . 4_565 ?
O12 Fe2 O7 89.25(11) . . ?
O12 Fe2 O1 96.82(11) . . ?
O9 Fe2 O12 80.49(11) . . ?
O9 Fe2 O11 102.32(12) . 4_565 ?
O9 Fe2 O10 96.65(11) . 4_565 ?
O9 Fe2 O7 162.68(12) . . ?
O9 Fe2 O1 89.78(12) . . ?
O11 Fe2 O12 97.44(11) 4_565 . ?
O11 Fe2 O10 80.50(11) 4_565 4_565 ?
O11 Fe2 O7 92.77(11) 4_565 . ?
O11 Fe2 O1 162.63(11) 4_565 . ?
O10 Fe2 O7 94.17(12) 4_565 . ?
O10 Fe2 O1 85.81(11) 4_565 . ?
O7 Fe2 O1 77.53(11) . . ?
O6 Fe1 O4 176.46(12) . 4_576 ?
O6 Fe1 O5 85.37(11) . . ?
O6 Fe1 O8 94.09(12) . . ?
O4 Fe1 O5 94.25(12) 4_576 . ?
O4 Fe1 O8 89.27(11) 4_576 . ?
O2 Fe1 O6 81.01(11) . . ?
O2 Fe1 O4 100.05(11) . 4_576 ?
O2 Fe1 O5 162.11(11) . . ?
O2 Fe1 O8 91.30(11) . . ?
O3 Fe1 O6 95.94(12) 4_576 . ?
O3 Fe1 O4 80.56(11) 4_576 4_576 ?
O3 Fe1 O5 92.23(12) 4_576 . ?
O3 Fe1 O2 100.64(12) 4_576 . ?
O3 Fe1 O8 165.45(12) 4_576 . ?
O8 Fe1 O5 78.09(11) . . ?
F4 Cl4 C12 30(2) . . ?
C18 O12 Fe2 114.5(2) . . ?
C1 O6 Fe1 113.7(2) . . ?
C13 O9 Fe2 114.8(2) . . ?
C16 O11 Fe2 114.8(2) . 4_566 ?
C4 O4 Fe1 114.3(2) . 4_575 ?
C7 O5 Fe1 115.3(3) . . ?
C2 O2 Fe1 114.0(2) . . ?
C5 O3 Fe1 114.1(2) . 4_575 ?
C15 O10 Fe2 114.4(2) . 4_566 ?
C10 O7 Fe2 116.2(2) . . ?
C9 O1 Fe2 115.9(2) . . ?
C11 O8 Fe1 116.0(2) . . ?
C22 N1 C25 110.8(4) . . ?
C22 N1 C19 112.0(4) . . ?
C22 N1 C28 106.7(4) . . ?
C19 N1 C25 105.9(4) . . ?
C19 N1 C28 110.3(4) . . ?
C28 N1 C25 111.3(4) . . ?
O2 C2 C1 115.3(3) . . ?
O2 C2 C3 125.0(4) . . ?
C3 C2 C1 119.6(4) . . ?
O12 C18 C13 114.7(3) . . ?
O12 C18 C17 126.1(4) . . ?
C17 C18 C13 119.2(3) . . ?
O9 C13 C18 115.4(3) . . ?
O9 C13 C14 125.2(4) . . ?
C14 C13 C18 119.4(3) . . ?
C18 C17 Cl6 120.1(4) . . ?
C18 C17 C16 121.4(4) . . ?
C16 C17 Cl6 118.3(4) . . ?
F6 C17 Cl6 7.3(14) . . ?
F6 C17 C18 118.2(11) . . ?
F6 C17 C16 120.2(11) . . ?
O6 C1 C2 115.6(3) . . ?
O6 C1 C6 125.1(4) . . ?
C6 C1 C2 119.3(4) . . ?
O4 C4 C5 115.4(3) . . ?
O4 C4 C3 125.8(4) . . ?
C3 C4 C5 118.8(4) . . ?
O3 C5 C4 115.6(3) . . ?
O3 C5 C6 125.0(4) . . ?
C6 C5 C4 119.4(3) . . ?
O10 C15 C16 115.0(3) . . ?
O10 C15 C14 125.2(4) . . ?
C14 C15 C16 119.8(4) . . ?
O1 C9 C10 114.7(4) . . ?
O1 C9 C8 125.7(4) . . ?
C8 C9 C10 119.6(4) . . ?
O11 C16 C17 125.7(3) . . ?
O11 C16 C15 115.2(3) . . ?
C17 C16 C15 119.1(3) . . ?
O5 C7 C11 115.1(4) . . ?
O5 C7 C8 125.7(4) . . ?
C8 C7 C11 119.2(4) . . ?
C13 C14 Cl5 119.7(4) . . ?
C15 C14 Cl5 119.1(4) . . ?
C15 C14 C13 121.0(4) . . ?
F5 C14 Cl5 10.4(12) . . ?
F5 C14 C13 118.6(9) . . ?
F5 C14 C15 120.0(9) . . ?
C1 C6 Cl2 119.7(4) . . ?
C1 C6 C5 121.4(4) . . ?
C5 C6 Cl2 118.8(4) . . ?
F2 C6 Cl2 9.4(13) . . ?
F2 C6 C1 118.3(11) . . ?
F2 C6 C5 119.9(11) . . ?
C2 C3 Cl1 120.6(4) . . ?
C2 C3 C4 121.4(4) . . ?
C4 C3 Cl1 118.0(4) . . ?
F1 C3 Cl1 9.1(10) . . ?
F1 C3 C2 117.3(10) . . ?
F1 C3 C4 120.7(10) . . ?
O7 C10 C9 115.7(4) . . ?
O7 C10 C12 125.5(4) . . ?
C12 C10 C9 118.8(4) . . ?
C34 N2 C40 111.0(5) . . ?
C34 N2 C37 108.1(5) . . ?
C31 N2 C40 109.2(4) . . ?
C31 N2 C34 108.8(5) . . ?
C31 N2 C37 112.2(5) . . ?
C37 N2 C40 107.5(5) . . ?
O8 C11 C7 115.5(4) . . ?
O8 C11 C12 125.3(4) . . ?
C12 C11 C7 119.2(4) . . ?
C10 C12 Cl4 121.7(4) . . ?
C11 C12 Cl4 116.8(4) . . ?
C11 C12 C10 121.5(4) . . ?
F4 C12 Cl4 10.8(7) . . ?
F4 C12 C10 116.0(7) . . ?
F4 C12 C11 122.0(7) . . ?
N1 C22 H22A 108.3 . . ?
N1 C22 H22B 108.3 . . ?
H22A C22 H22B 107.4 . . ?
C23 C22 N1 116.0(4) . . ?
C23 C22 H22A 108.3 . . ?
C23 C22 H22B 108.3 . . ?
N1 C25 H25A 108.4 . . ?
N1 C25 H25B 108.4 . . ?
H25A C25 H25B 107.5 . . ?
C26 C25 N1 115.5(4) . . ?
C26 C25 H25A 108.4 . . ?
C26 C25 H25B 108.4 . . ?
C9 C8 Cl3 120.9(4) . . ?
C7 C8 Cl3 117.6(4) . . ?
C7 C8 C9 121.5(4) . . ?
F3 C8 Cl3 4.1(10) . . ?
F3 C8 C9 117.1(8) . . ?
F3 C8 C7 121.3(8) . . ?
N1 C19 H19A 108.5 . . ?
N1 C19 H19B 108.5 . . ?
N1 C19 C20 115.0(4) . . ?
H19A C19 H19B 107.5 . . ?
C20 C19 H19A 108.5 . . ?
C20 C19 H19B 108.5 . . ?
N1 C28 H28A 108.4 . . ?
N1 C28 H28B 108.4 . . ?
H28A C28 H28B 107.4 . . ?
C29 C28 N1 115.6(4) . . ?
C29 C28 H28A 108.4 . . ?
C29 C28 H28B 108.4 . . ?
C19 C20 H20A 109.8 . . ?
C19 C20 H20B 109.8 . . ?
C19 C20 C21 109.3(5) . . ?
H20A C20 H20B 108.3 . . ?
C21 C20 H20A 109.8 . . ?
C21 C20 H20B 109.8 . . ?
C28 C29 H29A 109.9 . . ?
C28 C29 H29B 109.9 . . ?
C28 C29 C30 108.9(5) . . ?
H29A C29 H29B 108.3 . . ?
C30 C29 H29A 109.9 . . ?
C30 C29 H29B 109.9 . . ?
C29 C30 H30A 109.5 . . ?
C29 C30 H30B 109.5 . . ?
C29 C30 H30C 109.5 . . ?
H30A C30 H30B 109.5 . . ?
H30A C30 H30C 109.5 . . ?
H30B C30 H30C 109.5 . . ?
H41A C41 H41B 107.8 . . ?
C40 C41 H41A 109.1 . . ?
C40 C41 H41B 109.1 . . ?
C40 C41 C42 112.7(5) . . ?
C42 C41 H41A 109.1 . . ?
C42 C41 H41B 109.1 . . ?
C25 C26 H26A 110.0 . . ?
C25 C26 H26B 110.0 . . ?
C25 C26 C27 108.4(5) . . ?
H26A C26 H26B 108.4 . . ?
C27 C26 H26A 110.0 . . ?
C27 C26 H26B 110.0 . . ?
C20 C21 H21A 109.5 . . ?
C20 C21 H21B 109.5 . . ?
C20 C21 H21C 109.5 . . ?
H21A C21 H21B 109.5 . . ?
H21A C21 H21C 109.5 . . ?
H21B C21 H21C 109.5 . . ?
C22 C23 H23A 109.9 . . ?
C22 C23 H23B 109.9 . . ?
C22 C23 C24 108.9(5) . . ?
H23A C23 H23B 108.3 . . ?
C24 C23 H23A 109.9 . . ?
C24 C23 H23B 109.9 . . ?
N2 C40 H40A 107.7 . . ?
N2 C40 H40B 107.7 . . ?
C41 C40 N2 118.5(5) . . ?
C41 C40 H40A 107.7 . . ?
C41 C40 H40B 107.7 . . ?
H40A C40 H40B 107.1 . . ?
N2 C34 H34A 107.4 . . ?
N2 C34 H34B 107.4 . . ?
H34A C34 H34B 106.9 . . ?
C35 C34 N2 119.7(5) . . ?
C35 C34 H34A 107.4 . . ?
C35 C34 H34B 107.4 . . ?
C26 C27 H27A 109.5 . . ?
C26 C27 H27B 109.5 . . ?
C26 C27 H27C 109.5 . . ?
H27A C27 H27B 109.5 . . ?
H27A C27 H27C 109.5 . . ?
H27B C27 H27C 109.5 . . ?
N2 C31 H31A 107.7 . . ?
N2 C31 H31B 107.7 . . ?
N2 C31 C32 118.5(6) . . ?
H31A C31 H31B 107.1 . . ?
C32 C31 H31A 107.7 . . ?
C32 C31 H31B 107.7 . . ?
C23 C24 H24A 109.5 . . ?
C23 C24 H24B 109.5 . . ?
C23 C24 H24C 109.5 . . ?
H24A C24 H24B 109.5 . . ?
H24A C24 H24C 109.5 . . ?
H24B C24 H24C 109.5 . . ?
C34 C35 H35A 109.0 . . ?
C34 C35 H35B 109.0 . . ?
C34 C35 C36 112.9(7) . . ?
H35A C35 H35B 107.8 . . ?
C36 C35 H35A 109.0 . . ?
C36 C35 H35B 109.0 . . ?
N2 C37 H37A 108.6 . . ?
N2 C37 H37B 108.6 . . ?
H37A C37 H37B 107.6 . . ?
C38 C37 N2 114.6(6) . . ?
C38 C37 H37A 108.6 . . ?
C38 C37 H37B 108.6 . . ?
C37 C38 H38A 109.4 . . ?
C37 C38 H38B 109.4 . . ?
C37 C38 C39 111.1(9) . . ?
H38A C38 H38B 108.0 . . ?
C39 C38 H38A 109.4 . . ?
C39 C38 H38B 109.4 . . ?
C41 C42 H42A 109.5 . . ?
C41 C42 H42B 109.5 . . ?
C41 C42 H42C 109.5 . . ?
H42A C42 H42B 109.5 . . ?
H42A C42 H42C 109.5 . . ?
H42B C42 H42C 109.5 . . ?
C35 C36 H36A 109.5 . . ?
C35 C36 H36B 109.5 . . ?
C35 C36 H36C 109.5 . . ?
H36A C36 H36B 109.5 . . ?
H36A C36 H36C 109.5 . . ?
H36B C36 H36C 109.5 . . ?
H33A C33 H33B 109.5 . . ?
H33A C33 H33C 109.5 . . ?
H33B C33 H33C 109.5 . . ?
C32 C33 H33A 109.5 . . ?
C32 C33 H33B 109.5 . . ?
C32 C33 H33C 109.5 . . ?
C31 C32 H32A 108.7 . . ?
C31 C32 H32B 108.7 . . ?
C33 C32 C31 114.0(9) . . ?
C33 C32 H32A 108.7 . . ?
C33 C32 H32B 108.7 . . ?
H32A C32 H32B 107.6 . . ?
H48A C48 H48B 109.5 . . ?
H48A C48 H48C 109.5 . . ?
H48B C48 H48C 109.5 . . ?
C46 C48 H48A 109.5 . . ?
C46 C48 H48B 109.5 . . ?
C46 C48 H48C 109.5 . . ?
H47A C47 H47B 109.5 . . ?
H47A C47 H47C 109.5 . . ?
H47B C47 H47C 109.5 . . ?
C46 C47 H47A 109.5 . . ?
C46 C47 H47B 109.5 . . ?
C46 C47 H47C 109.5 . . ?
C48 C46 C47 118.8(10) . . ?
O16 C46 C48 120.3(16) . . ?
O16 C46 C47 120.5(13) . . ?
C38 C39 H39A 109.5 . . ?
C38 C39 H39B 109.5 . . ?
C38 C39 H39C 109.5 . . ?
H39A C39 H39B 109.5 . . ?
H39A C39 H39C 109.5 . . ?
H39B C39 H39C 109.5 . . ?
Cl4 F4 C12 139(3) . . ?
H43A C43 H43B 109.5 . . ?
H43A C43 H43C 109.5 . . ?
H43B C43 H43C 109.5 . . ?
C44 C43 H43A 109.5 . . ?
C44 C43 H43B 109.5 . . ?
C44 C43 H43C 109.5 . . ?
H45A C45 H45B 109.5 . . ?
H45A C45 H45C 109.5 . . ?
H45B C45 H45C 109.5 . . ?
C44 C45 H45A 109.5 . . ?
C44 C45 H45B 109.5 . . ?
C44 C45 H45C 109.5 . . ?
C43 C44 C45 120.1(10) . . ?
O13 C44 C43 116.9(11) . . ?
O13 C44 C45 121.8(10) . . ?

loop_
_geom_bond_atom_site_label_1
_geom_bond_atom_site_label_2
_geom_bond_distance
_geom_bond_site_symmetry_2
_geom_bond_publ_flag
Fe2 O12 2.001(3) . ?
Fe2 O9 1.981(3) . ?
Fe2 O11 1.991(3) 4_565 ?
Fe2 O10 2.005(3) 4_565 ?
Fe2 O7 2.073(3) . ?
Fe2 O1 2.095(3) . ?
Fe1 O6 1.998(3) . ?
Fe1 O4 1.998(3) 4_576 ?
Fe1 O5 2.085(3) . ?
Fe1 O2 1.989(3) . ?
Fe1 O3 1.988(3) 4_576 ?
Fe1 O8 2.070(3) . ?
Cl6 C17 1.731(6) . ?
Cl3 C8 1.714(7) . ?
Cl5 C14 1.726(5) . ?
Cl2 C6 1.706(6) . ?
Cl1 C3 1.702(5) . ?
Cl4 C12 1.759(5) . ?
Cl4 F4 0.501(9) . ?
O12 C18 1.291(5) . ?
O6 C1 1.293(5) . ?
O9 C13 1.289(5) . ?
O11 C16 1.298(5) . ?
O4 C4 1.281(5) . ?
O5 C7 1.262(5) . ?
O2 C2 1.298(5) . ?
O3 C5 1.291(5) . ?
O10 C15 1.299(5) . ?
O7 C10 1.259(5) . ?
O1 C9 1.260(5) . ?
O8 C11 1.253(5) . ?
N1 C22 1.516(6) . ?
N1 C25 1.526(6) . ?
N1 C19 1.519(6) . ?
N1 C28 1.523(6) . ?
C2 C1 1.476(5) . ?
C2 C3 1.371(6) . ?
C18 C13 1.480(5) . ?
C18 C17 1.384(5) . ?
C13 C14 1.392(6) . ?
C17 C16 1.386(6) . ?
C17 F6 1.348(18) . ?
C1 C6 1.376(6) . ?
C4 C5 1.470(5) . ?
C4 C3 1.400(6) . ?
C5 C6 1.392(6) . ?
C15 C16 1.480(5) . ?
C15 C14 1.376(6) . ?
C9 C10 1.538(5) . ?
C9 C8 1.379(6) . ?
C7 C11 1.543(5) . ?
C7 C8 1.371(6) . ?
C14 F5 1.324(15) . ?
C6 F2 1.353(15) . ?
C3 F1 1.365(14) . ?
C10 C12 1.384(6) . ?
N2 C40 1.525(8) . ?
N2 C34 1.510(7) . ?
N2 C31 1.471(8) . ?
N2 C37 1.517(7) . ?
C11 C12 1.378(6) . ?
C12 F4 1.350(11) . ?
C22 H22A 0.9900 . ?
C22 H22B 0.9900 . ?
C22 C23 1.493(8) . ?
C25 H25A 0.9900 . ?
C25 H25B 0.9900 . ?
C25 C26 1.520(8) . ?
C8 F3 1.362(15) . ?
C19 H19A 0.9900 . ?
C19 H19B 0.9900 . ?
C19 C20 1.524(8) . ?
C28 H28A 0.9900 . ?
C28 H28B 0.9900 . ?
C28 C29 1.508(7) . ?
C20 H20A 0.9900 . ?
C20 H20B 0.9900 . ?
C20 C21 1.532(8) . ?
C29 H29A 0.9900 . ?
C29 H29B 0.9900 . ?
C29 C30 1.527(7) . ?
C30 H30A 0.9800 . ?
C30 H30B 0.9800 . ?
C30 H30C 0.9800 . ?
C41 H41A 0.9900 . ?
C41 H41B 0.9900 . ?
C41 C40 1.510(8) . ?
C41 C42 1.524(9) . ?
C26 H26A 0.9900 . ?
C26 H26B 0.9900 . ?
C26 C27 1.533(7) . ?
C21 H21A 0.9800 . ?
C21 H21B 0.9800 . ?
C21 H21C 0.9800 . ?
C23 H23A 0.9900 . ?
C23 H23B 0.9900 . ?
C23 C24 1.525(7) . ?
C40 H40A 0.9900 . ?
C40 H40B 0.9900 . ?
C34 H34A 0.9900 . ?
C34 H34B 0.9900 . ?
C34 C35 1.461(8) . ?
C27 H27A 0.9800 . ?
C27 H27B 0.9800 . ?
C27 H27C 0.9800 . ?
C31 H31A 0.9900 . ?
C31 H31B 0.9900 . ?
C31 C32 1.495(10) . ?
C24 H24A 0.9800 . ?
C24 H24B 0.9800 . ?
C24 H24C 0.9800 . ?
C35 H35A 0.9900 . ?
C35 H35B 0.9900 . ?
C35 C36 1.481(10) . ?
C37 H37A 0.9900 . ?
C37 H37B 0.9900 . ?
C37 C38 1.507(10) . ?
C38 H38A 0.9900 . ?
C38 H38B 0.9900 . ?
C38 C39 1.555(12) . ?
C42 H42A 0.9800 . ?
C42 H42B 0.9800 . ?
C42 H42C 0.9800 . ?
C36 H36A 0.9800 . ?
C36 H36B 0.9800 . ?
C36 H36C 0.9800 . ?
C33 H33A 0.9800 . ?
C33 H33B 0.9800 . ?
C33 H33C 0.9800 . ?
C33 C32 1.470(11) . ?
C32 H32A 0.9900 . ?
C32 H32B 0.9900 . ?
C48 H48A 0.9800 . ?
C48 H48B 0.9800 . ?
C48 H48C 0.9800 . ?
C48 C46 1.376(15) . ?
C47 H47A 0.9800 . ?
C47 H47B 0.9800 . ?
C47 H47C 0.9800 . ?
C47 C46 1.620(17) . ?
C46 O16 1.218(12) . ?
C39 H39A 0.9800 . ?
C39 H39B 0.9800 . ?
C39 H39C 0.9800 . ?
C43 H43A 0.9800 . ?
C43 H43B 0.9800 . ?
C43 H43C 0.9800 . ?
C43 C44 1.479(12) . ?
C45 H45A 0.9800 . ?
C45 H45B 0.9800 . ?
C45 H45C 0.9800 . ?
C45 C44 1.487(13) . ?
C44 O13 1.284(12) . ?

loop_
_geom_torsion_atom_site_label_1
_geom_torsion_atom_site_label_2
_geom_torsion_atom_site_label_3
_geom_torsion_atom_site_label_4
_geom_torsion
_geom_torsion_site_symmetry_1
_geom_torsion_site_symmetry_2
_geom_torsion_site_symmetry_3
_geom_torsion_site_symmetry_4
_geom_torsion_publ_flag
Fe2 O12 C18 C13 1.6(4) . . . . ?
Fe2 O12 C18 C17 -179.3(3) . . . . ?
Fe2 O9 C13 C18 -3.0(4) . . . . ?
Fe2 O9 C13 C14 177.3(3) . . . . ?
Fe2 O11 C16 C17 -178.7(3) 4_566 . . . ?
Fe2 O11 C16 C15 0.8(4) 4_566 . . . ?
Fe2 O10 C15 C16 -3.3(4) 4_566 . . . ?
Fe2 O10 C15 C14 177.5(3) 4_566 . . . ?
Fe2 O7 C10 C9 -0.6(5) . . . . ?
Fe2 O7 C10 C12 -179.4(4) . . . . ?
Fe2 O1 C9 C10 -0.6(4) . . . . ?
Fe2 O1 C9 C8 179.9(3) . . . . ?
Fe1 O6 C1 C2 -5.0(4) . . . . ?
Fe1 O6 C1 C6 176.0(3) . . . . ?
Fe1 O4 C4 C5 0.9(4) 4_575 . . . ?
Fe1 O4 C4 C3 -179.8(3) 4_575 . . . ?
Fe1 O5 C7 C11 -1.2(4) . . . . ?
Fe1 O5 C7 C8 177.9(4) . . . . ?
Fe1 O2 C2 C1 3.5(4) . . . . ?
Fe1 O2 C2 C3 -177.2(3) . . . . ?
Fe1 O3 C5 C4 -0.9(4) 4_575 . . . ?
Fe1 O3 C5 C6 -179.7(3) 4_575 . . . ?
Fe1 O8 C11 C7 2.6(4) . . . . ?
Fe1 O8 C11 C12 -177.6(3) . . . . ?
Cl6 C17 C16 O11 -3.9(7) . . . . ?
Cl6 C17 C16 C15 176.6(4) . . . . ?
O12 C18 C13 O9 0.9(5) . . . . ?
O12 C18 C13 C14 -179.4(4) . . . . ?
O12 C18 C17 Cl6 3.5(7) . . . . ?
O12 C18 C17 C16 180.0(4) . . . . ?
O12 C18 C17 F6 -4.5(14) . . . . ?
O6 C1 C6 Cl2 -3.9(7) . . . . ?
O6 C1 C6 C5 179.8(4) . . . . ?
O6 C1 C6 F2 6.7(14) . . . . ?
O9 C13 C14 Cl5 3.1(7) . . . . ?
O9 C13 C14 C15 178.7(4) . . . . ?
O9 C13 C14 F5 -8.7(13) . . . . ?
O4 C4 C5 O3 0.0(5) . . . . ?
O4 C4 C5 C6 178.9(4) . . . . ?
O4 C4 C3 Cl1 3.8(6) . . . . ?
O4 C4 C3 C2 -177.3(4) . . . . ?
O4 C4 C3 F1 -6.1(12) . . . . ?
O5 C7 C11 O8 -1.0(5) . . . . ?
O5 C7 C11 C12 179.3(4) . . . . ?
O5 C7 C8 Cl3 2.5(7) . . . . ?
O5 C7 C8 C9 -175.8(4) . . . . ?
O5 C7 C8 F3 0.4(13) . . . . ?
O2 C2 C1 O6 1.0(5) . . . . ?
O2 C2 C1 C6 -179.9(4) . . . . ?
O2 C2 C3 Cl1 -2.6(6) . . . . ?
O2 C2 C3 C4 178.5(4) . . . . ?
O2 C2 C3 F1 7.1(11) . . . . ?
O3 C5 C6 Cl2 1.5(7) . . . . ?
O3 C5 C6 C1 177.9(4) . . . . ?
O3 C5 C6 F2 -9.2(14) . . . . ?
O10 C15 C16 O11 1.6(5) . . . . ?
O10 C15 C16 C17 -178.8(4) . . . . ?
O10 C15 C14 Cl5 -5.2(7) . . . . ?
O10 C15 C14 C13 179.2(4) . . . . ?
O10 C15 C14 F5 6.7(13) . . . . ?
O7 C10 C12 Cl4 4.9(7) . . . . ?
O7 C10 C12 C11 -177.0(4) . . . . ?
O7 C10 C12 F4 -5.5(10) . . . . ?
O1 C9 C10 O7 0.8(5) . . . . ?
O1 C9 C10 C12 179.6(4) . . . . ?
O1 C9 C8 Cl3 -1.6(7) . . . . ?
O1 C9 C8 C7 176.5(4) . . . . ?
O1 C9 C8 F3 0.3(13) . . . . ?
O8 C11 C12 Cl4 -5.5(6) . . . . ?
O8 C11 C12 C10 176.4(4) . . . . ?
O8 C11 C12 F4 5.4(10) . . . . ?
N1 C22 C23 C24 -168.6(5) . . . . ?
N1 C25 C26 C27 -168.8(5) . . . . ?
N1 C19 C20 C21 172.1(4) . . . . ?
N1 C28 C29 C30 169.7(4) . . . . ?
C2 C1 C6 Cl2 177.1(4) . . . . ?
C2 C1 C6 C5 0.8(6) . . . . ?
C2 C1 C6 F2 -172.3(13) . . . . ?
C18 C13 C14 Cl5 -176.5(4) . . . . ?
C18 C13 C14 C15 -1.0(6) . . . . ?
C18 C13 C14 F5 171.7(12) . . . . ?
C18 C17 C16 O11 179.6(4) . . . . ?
C18 C17 C16 C15 0.1(6) . . . . ?
C13 C18 C17 Cl6 -177.4(4) . . . . ?
C13 C18 C17 C16 -1.0(6) . . . . ?
C13 C18 C17 F6 174.5(13) . . . . ?
C17 C18 C13 O9 -178.2(4) . . . . ?
C17 C18 C13 C14 1.4(6) . . . . ?
C1 C2 C3 Cl1 176.7(4) . . . . ?
C1 C2 C3 C4 -2.2(6) . . . . ?
C1 C2 C3 F1 -173.7(10) . . . . ?
C4 C5 C6 Cl2 -177.3(4) . . . . ?
C4 C5 C6 C1 -0.9(6) . . . . ?
C4 C5 C6 F2 172.0(13) . . . . ?
C5 C4 C3 Cl1 -176.9(4) . . . . ?
C5 C4 C3 C2 2.0(6) . . . . ?
C5 C4 C3 F1 173.2(10) . . . . ?
C9 C10 C12 Cl4 -173.8(4) . . . . ?
C9 C10 C12 C11 4.2(7) . . . . ?
C9 C10 C12 F4 175.7(8) . . . . ?
C16 C15 C14 Cl5 175.6(4) . . . . ?
C16 C15 C14 C13 0.0(6) . . . . ?
C16 C15 C14 F5 -172.5(12) . . . . ?
C7 C11 C12 Cl4 174.2(4) . . . . ?
C7 C11 C12 C10 -3.9(7) . . . . ?
C7 C11 C12 F4 -174.9(8) . . . . ?
C14 C15 C16 O11 -179.1(4) . . . . ?
C14 C15 C16 C17 0.5(6) . . . . ?
C3 C2 C1 O6 -178.3(4) . . . . ?
C3 C2 C1 C6 0.8(6) . . . . ?
C3 C4 C5 O3 -179.4(4) . . . . ?
C3 C4 C5 C6 -0.4(6) . . . . ?
C10 C9 C8 Cl3 178.8(4) . . . . ?
C10 C9 C8 C7 -3.0(7) . . . . ?
C10 C9 C8 F3 -179.3(11) . . . . ?
C10 C12 F4 Cl4 124(4) . . . . ?
N2 C34 C35 C36 178.8(7) . . . . ?
N2 C31 C32 C33 -174.2(7) . . . . ?
N2 C37 C38 C39 179.0(8) . . . . ?
C11 C7 C8 Cl3 -178.5(4) . . . . ?
C11 C7 C8 C9 3.3(7) . . . . ?
C11 C7 C8 F3 179.4(12) . . . . ?
C11 C12 F4 Cl4 -64(5) . . . . ?
C22 N1 C25 C26 58.3(6) . . . . ?
C22 N1 C19 C20 -61.9(6) . . . . ?
C22 N1 C28 C29 175.2(4) . . . . ?
C25 N1 C22 C23 58.2(6) . . . . ?
C25 N1 C19 C20 177.3(4) . . . . ?
C25 N1 C28 C29 -63.8(5) . . . . ?
C8 C9 C10 O7 -179.7(4) . . . . ?
C8 C9 C10 C12 -0.8(6) . . . . ?
C8 C7 C11 O8 179.9(4) . . . . ?
C8 C7 C11 C12 0.1(6) . . . . ?
C19 N1 C22 C23 -59.8(6) . . . . ?
C19 N1 C25 C26 179.9(5) . . . . ?
C19 N1 C28 C29 53.4(5) . . . . ?
C28 N1 C22 C23 179.4(5) . . . . ?
C28 N1 C25 C26 -60.2(6) . . . . ?
C28 N1 C19 C20 56.8(5) . . . . ?
C40 N2 C34 C35 50.3(8) . . . . ?
C40 N2 C31 C32 67.6(8) . . . . ?
C40 N2 C37 C38 -175.2(6) . . . . ?
C34 N2 C40 C41 59.4(7) . . . . ?
C34 N2 C31 C32 -171.2(6) . . . . ?
C34 N2 C37 C38 64.9(8) . . . . ?
C31 N2 C40 C41 179.3(6) . . . . ?
C31 N2 C34 C35 -69.9(8) . . . . ?
C31 N2 C37 C38 -55.1(8) . . . . ?
C37 N2 C40 C41 -58.7(7) . . . . ?
C37 N2 C34 C35 168.0(7) . . . . ?
C37 N2 C31 C32 -51.6(8) . . . . ?
C42 C41 C40 N2 -167.9(6) . . . . ?
F6 C17 C16 O11 4.2(15) . . . . ?
F6 C17 C16 C15 -175.3(14) . . . . ?
F4 Cl4 C12 C10 -61(5) . . . . ?
F4 Cl4 C12 C11 121(4) . . . . ?
